data_7230146
loop_
_publ_author_name
'Song, Xiaoxian'
'Yu, Hanbo'
'Zhang, Yuewei'
'Miao, Yang'
'Ye, Kaiqi'
'Wang, Yue'

_publ_section_title
;
 Controllable morphology and self-assembly of one-dimensional luminescent
 crystals based on alkyl-fluoro-substituted dithienophenazines
;
_journal_issue 12
_journal_name_full CrystEngComm
_journal_page_first 1669
_journal_paper_doi 10.1039/C8CE00021B
_journal_volume 20
_journal_year 2018
_chemical_formula_sum 'C26 H24 F2 N2 S2'
_chemical_formula_weight 933.18
_space_group_crystal_system triclinic
_space_group_IT_number 2
_space_group_name_Hall '-P 1'
_space_group_name_H-M_alt 'P -1'
_symmetry_space_group_name_Hall '-P 1'
_symmetry_space_group_name_H-M 'P -1'
_atom_sites_solution_hydrogens geom
_audit_creation_method SHELXL-2014/7
_audit_update_record
;
2017-12-20 deposited with the CCDC.
2018-02-13 downloaded from the CCDC.
;
_cell_angle_alpha 109.0160(10)
_cell_angle_beta 90.3880(10)
_cell_angle_gamma 91.8700(10)
_cell_formula_units_Z 4
_cell_length_a 4.9884(2)
_cell_length_b 20.5374(10)
_cell_length_c 23.8286(11)
_cell_measurement_reflns_used 9874
_cell_measurement_temperature 293(2)
_cell_measurement_theta_max 21.47
_cell_measurement_theta_min 2.23
_cell_volume 2306.37(18)
_computing_structure_refinement 'SHELXL-2014/7 (Sheldrick, 2014)'
_diffrn_ambient_temperature 293(2)
_diffrn_measured_fraction_theta_full 0.954
_diffrn_measured_fraction_theta_max 0.954
_diffrn_measurement_device_type MX300
_diffrn_reflns_av_R_equivalents 0.0397
_diffrn_reflns_av_unetI/netI 0.0354
_diffrn_reflns_Laue_measured_fraction_full 0.954
_diffrn_reflns_Laue_measured_fraction_max 0.954
_diffrn_reflns_limit_h_max 5
_diffrn_reflns_limit_h_min -5
_diffrn_reflns_limit_k_max 24
_diffrn_reflns_limit_k_min -24
_diffrn_reflns_limit_l_max 28
_diffrn_reflns_limit_l_min -27
_diffrn_reflns_number 29058
_diffrn_reflns_point_group_measured_fraction_full 0.954
_diffrn_reflns_point_group_measured_fraction_max 0.954
_diffrn_reflns_theta_full 24.710
_diffrn_reflns_theta_max 24.710
_diffrn_reflns_theta_min 1.770
_diffrn_source synchrotron
_exptl_absorpt_coefficient_mu 0.184
_exptl_crystal_colour YELLOE
_exptl_crystal_density_diffrn 1.344
_exptl_crystal_description NEEDLEL
_exptl_crystal_F_000 976
_refine_diff_density_max 1.127
_refine_diff_density_min -0.935
_refine_diff_density_rms 0.058
_refine_ls_extinction_method none
_refine_ls_goodness_of_fit_ref 1.031
_refine_ls_hydrogen_treatment constr
_refine_ls_matrix_type full
_refine_ls_number_parameters 581
_refine_ls_number_reflns 7478
_refine_ls_number_restraints 981
_refine_ls_restrained_S_all 1.005
_refine_ls_R_factor_all 0.0673
_refine_ls_R_factor_gt 0.0594
_refine_ls_shift/su_max 0.055
_refine_ls_shift/su_mean 0.001
_refine_ls_structure_factor_coef Fsqd
_refine_ls_weighting_details 'w=1/[\s^2^(Fo^2^)+(0.1046P)^2^+1.9141P] where P=(Fo^2^+2Fc^2^)/3'
_refine_ls_weighting_scheme calc
_refine_ls_wR_factor_gt 0.1673
_refine_ls_wR_factor_ref 0.1769
_reflns_Friedel_coverage 0.000
_reflns_number_gt 6367
_reflns_number_total 7478
_reflns_threshold_expression 'I > 2\s(I)'
_cod_data_source_file c8ce00021b2.cif
_cod_data_source_block 2_a
_cod_depositor_comments
;

2018-02-19
Z value and formula fixed to values more according to usual
chemical conventions.                 miguel

 Adding full bibliography for 7230145--7230148.cif.
;
_cod_original_formula_sum 'C52 H48 F4 N4 S4'
_cod_original_formula_units_Z 2
_cod_original_formula_weight 933.18
_cod_database_code 7230146
_shelx_shelxl_version_number 2014/7
_shelx_space_group_comment
;
The symmetry employed for this shelxl refinement is uniquely defined
by the following loop, which should always be used as a source of
symmetry information in preference to the above space-group names.
They are only intended as comments.
;

loop_
_space_group_symop_operation_xyz
'x, y, z'
'-x, -y, -z'

loop_
_atom_site_label
_atom_site_type_symbol
_atom_site_fract_x
_atom_site_fract_y
_atom_site_fract_z
_atom_site_U_iso_or_equiv
_atom_site_adp_type
_atom_site_occupancy
_atom_site_site_symmetry_order
_atom_site_calc_flag
_atom_site_refinement_flags_posn
_atom_site_refinement_flags_adp
F1 F 1.0643(4) 0.46339(10) 0.43459(9) 0.0670(6) Uani 1 1 d . U
S1 S 0.25716(14) 0.07522(3) 0.52425(3) 0.0387(2) Uani 1 1 d . U
N1 N 0.2958(5) 0.25513(11) 0.37699(10) 0.0389(5) Uani 1 1 d . U
C1 C -1.0205(10) 0.0122(3) 0.11619(19) 0.0997(16) Uani 1 1 d . U
H1A H -1.0789 0.0365 0.0903 0.149 Uiso 1 1 calc R U
H1AB H -1.1725 0.0006 0.1361 0.149 Uiso 1 1 calc R U
H1AC H -0.9364 -0.0293 0.0933 0.149 Uiso 1 1 calc R U
S2 S -0.17374(14) 0.05052(3) 0.40261(3) 0.0380(2) Uani 1 1 d . U
N2 N 0.6342(5) 0.27768(11) 0.47825(10) 0.0380(5) Uani 1 1 d . U
F2 F 0.7555(5) 0.44131(10) 0.33939(9) 0.0693(6) Uani 1 1 d . U
C2 C -0.8219(9) 0.0573(2) 0.16172(17) 0.0753(11) Uani 1 1 d . U
H2A H -0.6624 0.0654 0.1415 0.090 Uiso 1 1 calc R U
H2AB H -0.8999 0.1016 0.1808 0.090 Uiso 1 1 calc R U
S3 S 0.53774(17) 0.48236(4) 0.08057(3) 0.0502(2) Uani 1 1 d . U
N3 N 1.0664(5) 0.54698(11) 0.26825(10) 0.0395(5) Uani 1 1 d . U
F3 F 1.6078(4) 0.58196(11) 0.43921(8) 0.0680(6) Uani 1 1 d . U
C3 C -0.7416(7) 0.02705(18) 0.20861(14) 0.0525(8) Uani 1 1 d . U
H3A H -0.6644 -0.0173 0.1896 0.063 Uiso 1 1 calc R U
H3AB H -0.9009 0.0193 0.2290 0.063 Uiso 1 1 calc R U
S4 S 0.9533(2) 0.60405(5) 0.04393(4) 0.0651(3) Uani 1 1 d . U
N4 N 1.3755(5) 0.65130(12) 0.24215(11) 0.0458(6) Uani 1 1 d . U
F4 F 1.8814(4) 0.68397(11) 0.41823(9) 0.0724(6) Uani 1 1 d . U
C4 C -0.5411(6) 0.07237(16) 0.25397(13) 0.0449(7) Uani 1 1 d . U
H4A H -0.3792 0.0791 0.2339 0.054 Uiso 1 1 calc R U
H4AB H -0.6159 0.1172 0.2725 0.054 Uiso 1 1 calc R U
C5 C -0.4706(6) 0.04139(15) 0.30129(13) 0.0433(7) Uani 1 1 d . U
H5A H -0.6318 0.0375 0.3227 0.052 Uiso 1 1 calc R U
H5AB H -0.4096 -0.0048 0.2821 0.052 Uiso 1 1 calc R U
C6 C -0.2596(6) 0.08119(13) 0.34503(11) 0.0366(6) Uani 1 1 d . U
C7 C -0.1111(6) 0.13876(13) 0.34790(11) 0.0366(6) Uani 1 1 d . U
H7 H -0.1300 0.1625 0.3210 0.044 Uiso 1 1 calc R U
C8 C 0.0768(5) 0.15918(13) 0.39636(11) 0.0338(6) Uani 1 1 d . U
C9 C 0.2744(5) 0.21570(13) 0.41126(11) 0.0335(5) Uani 1 1 d . U
C00J C 0.0642(5) 0.11570(13) 0.42998(11) 0.0337(5) Uani 1 1 d . U
C10 C 0.4861(6) 0.30595(13) 0.39240(12) 0.0382(6) Uani 1 1 d . U
C11 C 0.5211(7) 0.34941(15) 0.35703(13) 0.0472(7) Uani 1 1 d . U
H11 H 0.4125 0.3430 0.3236 0.057 Uiso 1 1 calc R U
C12 C 0.7127(7) 0.39984(15) 0.37240(14) 0.0497(7) Uani 1 1 d . U
C14 C 0.8516(7) 0.37245(15) 0.45820(13) 0.0473(7) Uani 1 1 d . U
H14 H 0.9620 0.3810 0.4916 0.057 Uiso 1 1 calc R U
C13 C 0.8757(7) 0.41181(14) 0.42315(14) 0.0484(7) Uani 1 1 d . U
C16 C 0.4486(5) 0.22658(12) 0.46249(11) 0.0332(5) Uani 1 1 d . U
C15 C 0.6555(6) 0.31768(13) 0.44360(12) 0.0378(6) Uani 1 1 d . U
C17 C 0.4255(5) 0.18028(12) 0.49664(11) 0.0338(6) Uani 1 1 d . U
C18 C 0.2384(5) 0.12625(13) 0.47988(11) 0.0332(5) Uani 1 1 d . U
C19 C 0.5847(6) 0.18005(13) 0.54687(11) 0.0364(6) Uani 1 1 d . U
H19 H 0.7199 0.2129 0.5640 0.044 Uiso 1 1 calc R U
C20 C 0.5183(6) 0.12709(14) 0.56681(11) 0.0378(6) Uani 1 1 d . U
C21 C 0.6317(6) 0.10784(15) 0.61746(12) 0.0437(7) Uani 1 1 d . U
H21A H 0.7274 0.0656 0.6013 0.052 Uiso 1 1 calc R U
H21B H 0.4839 0.0982 0.6402 0.052 Uiso 1 1 calc R U
C22 C 0.8189(6) 0.16131(15) 0.65919(12) 0.0438(7) Uani 1 1 d . U
H22A H 0.7283 0.2045 0.6744 0.053 Uiso 1 1 calc R U
H22B H 0.9745 0.1690 0.6377 0.053 Uiso 1 1 calc R U
C23 C 0.9094(7) 0.13855(16) 0.71073(13) 0.0487(7) Uani 1 1 d . U
H23A H 0.7515 0.1297 0.7310 0.058 Uiso 1 1 calc R U
H23B H 0.9996 0.0954 0.6948 0.058 Uiso 1 1 calc R U
C24 C 1.0929(9) 0.18875(18) 0.75540(15) 0.0633(9) Uani 1 1 d . U
H24A H 1.0059 0.2324 0.7708 0.076 Uiso 1 1 calc R U
H24B H 1.2548 0.1964 0.7358 0.076 Uiso 1 1 calc R U
C25 C 1.1688(10) 0.1645(2) 0.80669(17) 0.0811(13) Uani 1 1 d . U
H25A H 1.0099 0.1582 0.8271 0.122 Uiso 1 1 calc R U
H25B H 1.2872 0.1984 0.8336 0.122 Uiso 1 1 calc R U
H25C H 1.2575 0.1216 0.7919 0.122 Uiso 1 1 calc R U
C26 C 1.6206(16) 0.8960(4) -0.0248(3) 0.141(3) Uani 1 1 d . U
H26A H 1.7042 0.8645 -0.0585 0.212 Uiso 1 1 calc R U
H26B H 1.7441 0.9337 -0.0056 0.212 Uiso 1 1 calc R U
H26C H 1.4633 0.9133 -0.0376 0.212 Uiso 1 1 calc R U
C27 C 1.5415(18) 0.8585(4) 0.0190(3) 0.154(3) Uani 1 1 d D U
H27A H 1.7033 0.8450 0.0345 0.185 Uiso 1 1 calc R U
H27B H 1.4506 0.8902 0.0520 0.185 Uiso 1 1 calc R U
C28 C 1.3815(15) 0.8022(4) -0.0049(3) 0.134(2) Uani 1 1 d D U
H28A H 1.4796 0.7687 -0.0354 0.160 Uiso 1 1 calc R U
H28B H 1.2289 0.8148 -0.0240 0.160 Uiso 1 1 calc R U
C29 C 1.2776(15) 0.7679(3) 0.0394(3) 0.1321(19) Uani 1 1 d D U
H29A H 1.3499 0.7945 0.0783 0.158 Uiso 1 1 calc R U
H29B H 1.0844 0.7719 0.0410 0.158 Uiso 1 1 calc R U
C30 C 1.3303(12) 0.7017(3) 0.0300(2) 0.1078(16) Uani 1 1 d D U
H30A H 1.5238 0.6988 0.0315 0.129 Uiso 1 1 calc R U
H30B H 1.2722 0.6761 -0.0103 0.129 Uiso 1 1 calc R U
C31 C 1.2153(9) 0.66473(19) 0.06930(17) 0.0685(10) Uani 1 1 d . U
C32 C 1.2917(8) 0.67025(16) 0.12522(15) 0.0592(9) Uani 1 1 d . U
H32 H 1.4285 0.7004 0.1461 0.071 Uiso 1 1 calc R U
C33 C 1.1424(7) 0.62535(14) 0.14902(13) 0.0458(7) Uani 1 1 d . U
C34 C 1.1849(6) 0.61444(13) 0.20522(12) 0.0399(6) Uani 1 1 d . U
C35 C 1.4198(6) 0.63537(13) 0.29184(13) 0.0414(6) Uani 1 1 d . U
C36 C 1.6268(7) 0.67105(15) 0.33196(15) 0.0516(7) Uani 1 1 d . U
H36 H 1.7246 0.7070 0.3252 0.062 Uiso 1 1 calc R U
C37 C 1.6817(7) 0.65267(16) 0.38002(14) 0.0521(7) Uani 1 1 d . U
C38 C 1.5339(7) 0.59876(16) 0.39134(13) 0.0510(7) Uani 1 1 d . U
C39 C 1.3298(7) 0.56474(15) 0.35580(13) 0.0475(7) Uani 1 1 d . U
H39 H 1.2318 0.5302 0.3647 0.057 Uiso 1 1 calc R U
C40 C 1.2652(6) 0.58199(13) 0.30460(12) 0.0392(6) Uani 1 1 d . U
C41 C 1.0220(6) 0.56242(13) 0.21887(12) 0.0366(6) Uani 1 1 d . U
C42 C 0.8174(6) 0.52484(14) 0.17778(12) 0.0385(6) Uani 1 1 d . U
C43 C 0.7841(6) 0.53576(15) 0.12373(12) 0.0426(6) Uani 1 1 d . U
C44 C 0.9481(6) 0.58634(15) 0.10961(13) 0.0458(7) Uani 1 1 d . U
C45 C 0.4726(6) 0.44465(15) 0.13512(13) 0.0433(6) Uani 1 1 d . U
C46 C 0.6333(6) 0.47250(14) 0.18330(12) 0.0395(6) Uani 1 1 d . U
H46 H 0.6252 0.4590 0.2169 0.047 Uiso 1 1 calc R U
C47 C 0.2588(6) 0.38821(16) 0.12339(13) 0.0502(7) Uani 1 1 d . U
H47A H 0.3152 0.3487 0.0911 0.060 Uiso 1 1 calc R U
H47B H 0.0955 0.4040 0.1105 0.060 Uiso 1 1 calc R U
C48 C 0.1974(6) 0.36564(15) 0.17663(14) 0.0483(7) Uani 1 1 d . U
H48A H 0.1288 0.4042 0.2081 0.058 Uiso 1 1 calc R U
H48B H 0.3619 0.3523 0.1911 0.058 Uiso 1 1 calc R U
C49 C -0.0066(7) 0.30563(16) 0.16178(15) 0.0537(8) Uani 1 1 d . U
H49A H -0.1649 0.3180 0.1442 0.064 Uiso 1 1 calc R U
H49B H 0.0685 0.2663 0.1322 0.064 Uiso 1 1 calc R U
C50 C -0.0899(8) 0.2846(2) 0.21388(18) 0.0701(10) Uani 1 1 d . U
H50A H -0.1647 0.3239 0.2435 0.084 Uiso 1 1 calc R U
H50B H 0.0681 0.2720 0.2314 0.084 Uiso 1 1 calc R U
C51 C -0.2937(9) 0.2249(2) 0.1988(3) 0.0907(14) Uani 1 1 d . U
H51A H -0.4482 0.2360 0.1799 0.136 Uiso 1 1 calc R U
H51B H -0.3466 0.2164 0.2345 0.136 Uiso 1 1 calc R U
H51C H -0.2157 0.1845 0.1723 0.136 Uiso 1 1 calc R U

loop_
_atom_site_aniso_label
_atom_site_aniso_U_11
_atom_site_aniso_U_22
_atom_site_aniso_U_33
_atom_site_aniso_U_23
_atom_site_aniso_U_13
_atom_site_aniso_U_12
F1 0.0869(15) 0.0475(10) 0.0662(12) 0.0211(9) 0.0016(10) -0.0297(10)
S1 0.0488(4) 0.0359(4) 0.0360(4) 0.0188(3) -0.0028(3) -0.0044(3)
N1 0.0494(14) 0.0340(12) 0.0351(12) 0.0138(9) 0.0000(10) -0.0010(10)
C1 0.088(3) 0.146(5) 0.059(2) 0.027(3) -0.031(2) -0.002(3)
S2 0.0456(4) 0.0338(4) 0.0362(4) 0.0145(3) -0.0025(3) -0.0063(3)
N2 0.0479(14) 0.0319(11) 0.0341(12) 0.0110(9) 0.0009(9) -0.0026(9)
F2 0.1055(17) 0.0508(11) 0.0630(12) 0.0361(10) 0.0025(11) -0.0183(10)
C2 0.072(3) 0.101(3) 0.059(2) 0.036(2) -0.0171(18) -0.007(2)
S3 0.0563(5) 0.0558(5) 0.0377(4) 0.0139(3) -0.0005(3) 0.0051(4)
N3 0.0498(14) 0.0324(11) 0.0368(12) 0.0120(9) 0.0057(10) 0.0014(9)
F3 0.0808(15) 0.0742(13) 0.0457(10) 0.0151(10) -0.0150(9) 0.0040(11)
C3 0.0515(19) 0.063(2) 0.0418(16) 0.0156(14) -0.0075(13) -0.0037(14)
S4 0.0927(7) 0.0683(6) 0.0455(5) 0.0325(4) 0.0140(4) 0.0151(5)
N4 0.0588(16) 0.0297(12) 0.0478(14) 0.0112(10) 0.0090(11) 0.0000(10)
F4 0.0662(14) 0.0661(13) 0.0655(13) -0.0043(10) -0.0158(10) -0.0040(10)
C4 0.0467(17) 0.0489(16) 0.0403(15) 0.0168(13) -0.0038(12) -0.0047(12)
C5 0.0503(17) 0.0396(15) 0.0394(15) 0.0130(12) -0.0044(12) -0.0072(12)
C6 0.0423(15) 0.0357(13) 0.0326(13) 0.0123(11) -0.0008(11) 0.0002(11)
C7 0.0438(15) 0.0356(13) 0.0315(13) 0.0125(11) -0.0014(10) 0.0005(11)
C8 0.0409(15) 0.0311(13) 0.0290(12) 0.0095(10) 0.0017(10) 0.0020(10)
C9 0.0434(15) 0.0276(12) 0.0303(12) 0.0104(10) 0.0023(10) 0.0018(10)
C00J 0.0402(14) 0.0301(12) 0.0308(12) 0.0101(10) 0.0018(10) -0.0011(10)
C10 0.0513(16) 0.0301(13) 0.0339(13) 0.0117(11) 0.0034(11) -0.0003(11)
C11 0.066(2) 0.0400(15) 0.0401(15) 0.0195(12) -0.0002(13) -0.0045(13)
C12 0.074(2) 0.0342(14) 0.0449(16) 0.0184(12) 0.0107(14) -0.0018(13)
C14 0.0609(19) 0.0380(15) 0.0411(15) 0.0111(12) 0.0008(13) -0.0094(13)
C13 0.0621(19) 0.0322(14) 0.0487(16) 0.0114(12) 0.0077(13) -0.0111(12)
C16 0.0422(15) 0.0266(12) 0.0299(12) 0.0078(10) 0.0023(10) 0.0007(10)
C15 0.0486(16) 0.0307(13) 0.0330(13) 0.0092(10) 0.0040(11) -0.0022(11)
C17 0.0430(15) 0.0287(12) 0.0290(12) 0.0085(10) 0.0023(10) 0.0012(10)
C18 0.0417(14) 0.0310(13) 0.0293(12) 0.0129(10) 0.0026(10) 0.0014(10)
C19 0.0463(16) 0.0331(13) 0.0298(13) 0.0107(10) -0.0023(10) -0.0020(11)
C20 0.0464(16) 0.0378(14) 0.0303(13) 0.0127(11) 0.0002(11) 0.0017(11)
C21 0.0569(18) 0.0419(15) 0.0371(14) 0.0198(12) -0.0025(12) -0.0012(12)
C22 0.0556(18) 0.0401(15) 0.0360(14) 0.0129(12) -0.0015(12) 0.0015(12)
C23 0.061(2) 0.0473(17) 0.0387(15) 0.0158(13) -0.0048(13) -0.0015(14)
C24 0.090(3) 0.0524(19) 0.0448(17) 0.0137(15) -0.0126(16) -0.0090(17)
C25 0.115(4) 0.079(3) 0.048(2) 0.0216(19) -0.029(2) -0.016(2)
C26 0.192(7) 0.135(5) 0.117(5) 0.074(4) -0.018(5) -0.051(5)
C27 0.197(7) 0.180(6) 0.098(4) 0.068(4) -0.013(4) -0.042(6)
C28 0.138(2) 0.132(2) 0.133(2) 0.0463(12) 0.0059(10) 0.0022(10)
C29 0.139(2) 0.127(2) 0.134(2) 0.0471(11) 0.0077(10) 0.0057(10)
C30 0.132(4) 0.128(3) 0.085(3) 0.062(3) 0.045(3) 0.013(3)
C31 0.103(3) 0.0527(19) 0.057(2) 0.0261(16) 0.0307(19) 0.0131(18)
C32 0.086(2) 0.0387(16) 0.0577(19) 0.0213(14) 0.0263(17) 0.0047(15)
C33 0.0638(19) 0.0330(14) 0.0437(15) 0.0162(12) 0.0150(13) 0.0079(12)
C34 0.0516(17) 0.0266(12) 0.0411(14) 0.0098(11) 0.0116(11) 0.0044(11)
C35 0.0481(16) 0.0272(13) 0.0444(15) 0.0055(11) 0.0076(12) 0.0036(11)
C36 0.0523(19) 0.0356(15) 0.0574(18) 0.0025(13) 0.0032(14) -0.0033(12)
C37 0.0527(18) 0.0435(16) 0.0471(16) -0.0032(13) -0.0018(13) 0.0045(13)
C38 0.0619(19) 0.0472(16) 0.0373(15) 0.0042(12) -0.0020(13) 0.0086(14)
C39 0.0607(19) 0.0405(15) 0.0401(15) 0.0116(12) 0.0021(13) 0.0011(13)
C40 0.0476(16) 0.0296(13) 0.0373(14) 0.0062(11) 0.0060(11) 0.0036(11)
C41 0.0459(15) 0.0287(12) 0.0352(13) 0.0097(10) 0.0083(11) 0.0056(10)
C42 0.0456(16) 0.0337(13) 0.0365(14) 0.0111(11) 0.0089(11) 0.0051(11)
C43 0.0507(17) 0.0425(15) 0.0370(14) 0.0154(12) 0.0071(12) 0.0098(12)
C44 0.0602(18) 0.0436(15) 0.0387(15) 0.0192(12) 0.0113(12) 0.0117(13)
C45 0.0450(16) 0.0435(15) 0.0394(15) 0.0102(12) 0.0054(11) 0.0076(12)
C46 0.0434(15) 0.0361(14) 0.0385(14) 0.0112(11) 0.0053(11) 0.0030(11)
C47 0.0496(18) 0.0480(17) 0.0445(16) 0.0033(13) 0.0038(13) 0.0001(13)
C48 0.0458(17) 0.0423(16) 0.0516(17) 0.0085(13) -0.0016(13) -0.0015(12)
C49 0.0494(18) 0.0429(16) 0.0609(19) 0.0065(14) 0.0007(14) -0.0025(13)
C50 0.069(2) 0.064(2) 0.080(3) 0.0272(19) -0.0021(18) -0.0122(18)
C51 0.075(3) 0.066(2) 0.142(4) 0.050(3) 0.000(3) -0.014(2)

loop_
_atom_type_symbol
_atom_type_description
_atom_type_scat_dispersion_real
_atom_type_scat_dispersion_imag
_atom_type_scat_source
C C 0.0033 0.0016 'International Tables Vol C Tables 4.2.6.8 and 6.1.1.4'
H H 0.0000 0.0000 'International Tables Vol C Tables 4.2.6.8 and 6.1.1.4'
N N 0.0061 0.0033 'International Tables Vol C Tables 4.2.6.8 and 6.1.1.4'
F F 0.0171 0.0103 'International Tables Vol C Tables 4.2.6.8 and 6.1.1.4'
S S 0.1246 0.1234 'International Tables Vol C Tables 4.2.6.8 and 6.1.1.4'

loop_
_geom_angle_atom_site_label_1
_geom_angle_atom_site_label_2
_geom_angle_atom_site_label_3
_geom_angle
C18 S1 C20 91.69(13)
C9 N1 C10 116.8(2)
C2 C1 H1A 109.5
C2 C1 H1AB 109.5
H1A C1 H1AB 109.5
C2 C1 H1AC 109.5
H1A C1 H1AC 109.5
H1AB C1 H1AC 109.5
C00J S2 C6 91.69(13)
C16 N2 C15 116.9(2)
C3 C2 C1 113.6(4)
C3 C2 H2A 108.8
C1 C2 H2A 108.8
C3 C2 H2AB 108.8
C1 C2 H2AB 108.8
H2A C2 H2AB 107.7
C43 S3 C45 91.59(14)
C41 N3 C40 117.4(2)
C2 C3 C4 113.4(3)
C2 C3 H3A 108.9
C4 C3 H3A 108.9
C2 C3 H3AB 108.9
C4 C3 H3AB 108.9
H3A C3 H3AB 107.7
C44 S4 C31 91.96(17)
C34 N4 C35 116.7(2)
C5 C4 C3 112.1(2)
C5 C4 H4A 109.2
C3 C4 H4A 109.2
C5 C4 H4AB 109.2
C3 C4 H4AB 109.2
H4A C4 H4AB 107.9
C6 C5 C4 114.7(2)
C6 C5 H5A 108.6
C4 C5 H5A 108.6
C6 C5 H5AB 108.6
C4 C5 H5AB 108.6
H5A C5 H5AB 107.6
C7 C6 C5 131.0(2)
C7 C6 S2 111.2(2)
C5 C6 S2 117.7(2)
C6 C7 C8 113.2(2)
C6 C7 H7 123.4
C8 C7 H7 123.4
C00J C8 C7 112.1(2)
C00J C8 C9 119.6(2)
C7 C8 C9 128.2(2)
N1 C9 C16 121.6(2)
N1 C9 C8 119.5(2)
C16 C9 C8 118.9(2)
C8 C00J C18 121.1(2)
C8 C00J S2 111.70(19)
C18 C00J S2 127.1(2)
N1 C10 C11 119.4(3)
N1 C10 C15 121.8(2)
C11 C10 C15 118.8(3)
C12 C11 C10 119.2(3)
C12 C11 H11 120.4
C10 C11 H11 120.4
C11 C12 F2 121.0(3)
C11 C12 C13 121.8(3)
F2 C12 C13 117.2(3)
C13 C14 C15 119.1(3)
C13 C14 H14 120.5
C15 C14 H14 120.5
C14 C13 F1 121.0(3)
C14 C13 C12 121.6(3)
F1 C13 C12 117.4(3)
N2 C16 C17 119.1(2)
N2 C16 C9 121.5(2)
C17 C16 C9 119.4(2)
N2 C15 C14 119.0(3)
N2 C15 C10 121.4(2)
C14 C15 C10 119.5(3)
C18 C17 C19 112.1(2)
C18 C17 C16 119.5(2)
C19 C17 C16 128.3(2)
C17 C18 C00J 121.4(2)
C17 C18 S1 111.76(19)
C00J C18 S1 126.8(2)
C20 C19 C17 113.2(2)
C20 C19 H19 123.4
C17 C19 H19 123.4
C19 C20 C21 130.6(3)
C19 C20 S1 111.3(2)
C21 C20 S1 118.1(2)
C20 C21 C22 115.4(2)
C20 C21 H21A 108.4
C22 C21 H21A 108.4
C20 C21 H21B 108.4
C22 C21 H21B 108.4
H21A C21 H21B 107.5
C21 C22 C23 111.2(2)
C21 C22 H22A 109.4
C23 C22 H22A 109.4
C21 C22 H22B 109.4
C23 C22 H22B 109.4
H22A C22 H22B 108.0
C24 C23 C22 115.4(3)
C24 C23 H23A 108.4
C22 C23 H23A 108.4
C24 C23 H23B 108.4
C22 C23 H23B 108.4
H23A C23 H23B 107.5
C23 C24 C25 113.1(3)
C23 C24 H24A 109.0
C25 C24 H24A 109.0
C23 C24 H24B 109.0
C25 C24 H24B 109.0
H24A C24 H24B 107.8
C24 C25 H25A 109.5
C24 C25 H25B 109.5
H25A C25 H25B 109.5
C24 C25 H25C 109.5
H25A C25 H25C 109.5
H25B C25 H25C 109.5
C27 C26 H26A 109.5
C27 C26 H26B 109.5
H26A C26 H26B 109.5
C27 C26 H26C 109.5
H26A C26 H26C 109.5
H26B C26 H26C 109.5
C28 C27 C26 113.9(6)
C28 C27 H27A 108.8
C26 C27 H27A 108.8
C28 C27 H27B 108.8
C26 C27 H27B 108.8
H27A C27 H27B 107.7
C27 C28 C29 114.7(6)
C27 C28 H28A 108.6
C29 C28 H28A 108.6
C27 C28 H28B 108.6
C29 C28 H28B 108.6
H28A C28 H28B 107.6
C30 C29 C28 118.5(6)
C30 C29 H29A 107.7
C28 C29 H29A 107.7
C30 C29 H29B 107.7
C28 C29 H29B 107.7
H29A C29 H29B 107.1
C29 C30 C31 120.3(5)
C29 C30 H30A 107.3
C31 C30 H30A 107.2
C29 C30 H30B 107.2
C31 C30 H30B 107.2
H30A C30 H30B 106.9
C32 C31 C30 128.4(5)
C32 C31 S4 111.2(3)
C30 C31 S4 120.4(4)
C31 C32 C33 113.5(4)
C31 C32 H32 123.3
C33 C32 H32 123.3
C44 C33 C32 112.2(3)
C44 C33 C34 119.9(3)
C32 C33 C34 127.8(3)
N4 C34 C41 122.0(3)
N4 C34 C33 119.3(3)
C41 C34 C33 118.7(3)
N4 C35 C36 119.5(3)
N4 C35 C40 121.6(3)
C36 C35 C40 119.0(3)
C37 C36 C35 119.6(3)
C37 C36 H36 120.2
C35 C36 H36 120.2
F4 C37 C36 121.4(3)
F4 C37 C38 117.5(3)
C36 C37 C38 121.0(3)
C39 C38 F3 120.9(3)
C39 C38 C37 121.8(3)
F3 C38 C37 117.3(3)
C38 C39 C40 119.3(3)
C38 C39 H39 120.4
C40 C39 H39 120.4
N3 C40 C39 119.4(3)
N3 C40 C35 121.3(3)
C39 C40 C35 119.2(3)
N3 C41 C42 119.4(2)
N3 C41 C34 121.0(3)
C42 C41 C34 119.6(2)
C43 C42 C41 120.3(3)
C43 C42 C46 111.4(3)
C41 C42 C46 128.3(3)
C42 C43 C44 120.2(3)
C42 C43 S3 112.0(2)
C44 C43 S3 127.8(2)
C33 C44 C43 121.2(3)
C33 C44 S4 111.2(2)
C43 C44 S4 127.5(3)
C46 C45 C47 129.6(3)
C46 C45 S3 111.4(2)
C47 C45 S3 119.0(2)
C45 C46 C42 113.6(3)
C45 C46 H46 123.2
C42 C46 H46 123.2
C45 C47 C48 114.0(3)
C45 C47 H47A 108.8
C48 C47 H47A 108.8
C45 C47 H47B 108.8
C48 C47 H47B 108.8
H47A C47 H47B 107.6
C47 C48 C49 112.2(3)
C47 C48 H48A 109.2
C49 C48 H48A 109.2
C47 C48 H48B 109.2
C49 C48 H48B 109.2
H48A C48 H48B 107.9
C50 C49 C48 114.4(3)
C50 C49 H49A 108.7
C48 C49 H49A 108.7
C50 C49 H49B 108.7
C48 C49 H49B 108.7
H49A C49 H49B 107.6
C49 C50 C51 114.1(4)
C49 C50 H50A 108.7
C51 C50 H50A 108.7
C49 C50 H50B 108.7
C51 C50 H50B 108.7
H50A C50 H50B 107.6
C50 C51 H51A 109.5
C50 C51 H51B 109.5
H51A C51 H51B 109.5
C50 C51 H51C 109.5
H51A C51 H51C 109.5
H51B C51 H51C 109.5

loop_
_geom_bond_atom_site_label_1
_geom_bond_atom_site_label_2
_geom_bond_distance
F1 C13 1.351(3)
S1 C18 1.718(2)
S1 C20 1.746(3)
N1 C9 1.327(3)
N1 C10 1.344(4)
C1 C2 1.513(5)
C1 H1A 0.9600
C1 H1AB 0.9600
C1 H1AC 0.9600
S2 C00J 1.715(3)
S2 C6 1.742(3)
N2 C16 1.332(3)
N2 C15 1.344(3)
F2 C12 1.348(3)
C2 C3 1.503(5)
C2 H2A 0.9700
C2 H2AB 0.9700
S3 C43 1.712(3)
S3 C45 1.744(3)
N3 C41 1.334(3)
N3 C40 1.337(4)
F3 C38 1.347(4)
C3 C4 1.518(4)
C3 H3A 0.9700
C3 H3AB 0.9700
S4 C44 1.718(3)
S4 C31 1.737(5)
N4 C34 1.326(4)
N4 C35 1.346(4)
F4 C37 1.341(4)
C4 C5 1.509(4)
C4 H4A 0.9700
C4 H4AB 0.9700
C5 C6 1.495(4)
C5 H5A 0.9700
C5 H5AB 0.9700
C6 C7 1.357(4)
C7 C8 1.425(4)
C7 H7 0.9300
C8 C00J 1.381(4)
C8 C9 1.448(4)
C9 C16 1.446(4)
C00J C18 1.422(4)
C10 C11 1.421(4)
C10 C15 1.429(4)
C11 C12 1.343(4)
C11 H11 0.9300
C12 C13 1.401(5)
C14 C13 1.342(4)
C14 C15 1.418(4)
C14 H14 0.9300
C16 C17 1.441(4)
C17 C18 1.379(4)
C17 C19 1.433(4)
C19 C20 1.354(4)
C19 H19 0.9300
C20 C21 1.500(4)
C21 C22 1.508(4)
C21 H21A 0.9700
C21 H21B 0.9700
C22 C23 1.520(4)
C22 H22A 0.9700
C22 H22B 0.9700
C23 C24 1.498(4)
C23 H23A 0.9700
C23 H23B 0.9700
C24 C25 1.513(5)
C24 H24A 0.9700
C24 H24B 0.9700
C25 H25A 0.9600
C25 H25B 0.9600
C25 H25C 0.9600
C26 C27 1.531(8)
C26 H26A 0.9600
C26 H26B 0.9600
C26 H26C 0.9600
C27 C28 1.342(8)
C27 H27A 0.9700
C27 H27B 0.9700
C28 C29 1.531(9)
C28 H28A 0.9700
C28 H28B 0.9700
C29 C30 1.339(6)
C29 H29A 0.9700
C29 H29B 0.9700
C30 C31 1.493(5)
C30 H30A 0.9700
C30 H30B 0.9700
C31 C32 1.351(5)
C32 C33 1.424(4)
C32 H32 0.9300
C33 C44 1.382(5)
C33 C34 1.443(4)
C34 C41 1.443(4)
C35 C36 1.414(4)
C35 C40 1.433(4)
C36 C37 1.347(5)
C36 H36 0.9300
C37 C38 1.409(5)
C38 C39 1.341(4)
C39 C40 1.415(4)
C39 H39 0.9300
C41 C42 1.428(4)
C42 C43 1.387(4)
C42 C46 1.430(4)
C43 C44 1.427(4)
C45 C46 1.348(4)
C45 C47 1.505(4)
C46 H46 0.9300
C47 C48 1.516(4)
C47 H47A 0.9700
C47 H47B 0.9700
C48 C49 1.519(4)
C48 H48A 0.9700
C48 H48B 0.9700
C49 C50 1.498(5)
C49 H49A 0.9700
C49 H49B 0.9700
C50 C51 1.514(5)
C50 H50A 0.9700
C50 H50B 0.9700
C51 H51A 0.9600
C51 H51B 0.9600
C51 H51C 0.9600
